data_7044200
loop_
_publ_author_name
'Ponduru, Tharun Teja'
'Dias, H. V. Rasika'

_publ_section_title
;
 Dinuclear zinc(II) pyrazolates with different degrees of
 ring-fluorination and their use in zinc(II) mediated olefin aziridination
;
_journal_name_full 'Dalton Trans.'
_journal_paper_doi 10.1039/C7DT02951A
_journal_year 2017
_chemical_formula_moiety 'C26 H48 N4 O Zn2'
_chemical_formula_sum 'C26 H48 N4 O Zn2'
_chemical_formula_weight 563.42
_chemical_name_common '[{(3,5-(i-Pr)2Pz)ZnEt}2(\m-THF)]'
_space_group_crystal_system monoclinic
_space_group_IT_number 15
_space_group_name_Hall '-C 2yc'
_space_group_name_H-M_alt 'C 1 2/c 1'
_symmetry_space_group_name_Hall '-C 2yc'
_symmetry_space_group_name_H-M 'C 1 2/c 1'
_atom_sites_solution_hydrogens geom
_atom_sites_solution_primary direct
_audit_creation_date 2017-06-14
_audit_creation_method
;
Olex2 1.2
(compiled 2017.03.28 svn.r3405 for OlexSys, GUI svn.r5337)
;
_audit_update_record
;
2017-08-02 deposited with the CCDC.
2017-09-11 downloaded from the CCDC.
;
_cell_angle_alpha 90
_cell_angle_beta 108.2070(10)
_cell_angle_gamma 90
_cell_formula_units_Z 4
_cell_length_a 19.0839(7)
_cell_length_b 8.0440(3)
_cell_length_c 19.8329(7)
_cell_measurement_reflns_used 9906
_cell_measurement_temperature 100(2)
_cell_measurement_theta_max 30.48
_cell_measurement_theta_min 3.10
_cell_volume 2892.14(18)
_computing_cell_refinement 'SAINT v8.37A (Bruker, 2015)'
_computing_data_reduction 'SAINT v8.37A (Bruker, 2015)'
_computing_molecular_graphics 'Olex2 (Dolomanov et al., 2009)'
_computing_publication_material 'Olex2 (Dolomanov et al., 2009)'
_computing_structure_refinement 'ShelXL (Sheldrick, 2015)'
_computing_structure_solution 'ShelXS (Sheldrick, 2008)'
_diffrn_ambient_temperature 100.0
_diffrn_detector_area_resol_mean 8
_diffrn_measured_fraction_theta_full 0.998
_diffrn_measured_fraction_theta_max 0.998
_diffrn_measurement_device_type 'Bruker D8 Quest with a Photon 100 CMOS Detector'
_diffrn_measurement_method '\f and \w scans'
_diffrn_radiation_monochromator graphite
_diffrn_radiation_type MoK\a
_diffrn_radiation_wavelength 0.71073
_diffrn_reflns_av_R_equivalents 0.0243
_diffrn_reflns_av_unetI/netI 0.0180
_diffrn_reflns_Laue_measured_fraction_full 0.998
_diffrn_reflns_Laue_measured_fraction_max 0.998
_diffrn_reflns_limit_h_max 23
_diffrn_reflns_limit_h_min -23
_diffrn_reflns_limit_k_max 9
_diffrn_reflns_limit_k_min -9
_diffrn_reflns_limit_l_max 24
_diffrn_reflns_limit_l_min -24
_diffrn_reflns_number 13812
_diffrn_reflns_point_group_measured_fraction_full 0.998
_diffrn_reflns_point_group_measured_fraction_max 0.998
_diffrn_reflns_theta_full 25.994
_diffrn_reflns_theta_max 25.994
_diffrn_reflns_theta_min 3.099
_diffrn_source 'sealed tube'
_diffrn_standards_number 0
_exptl_absorpt_coefficient_mu 1.682
_exptl_absorpt_correction_T_max 0.7461
_exptl_absorpt_correction_T_min 0.6853
_exptl_absorpt_correction_type multi-scan
_exptl_absorpt_process_details
'SADABS-2016/2 (Bruker,2016/2) was used for absorption correction. wR2(int) was 0.0545 before and 0.0445 after correction. The Ratio of minimum to maximum transmission is 0.9185. The \l/2 correction factor is Not present.'
_exptl_crystal_colour colourless
_exptl_crystal_colour_primary colourless
_exptl_crystal_density_diffrn 1.294
_exptl_crystal_description parappepipeds
_exptl_crystal_F_000 1200
_exptl_crystal_size_max 0.15
_exptl_crystal_size_mid 0.1
_exptl_crystal_size_min 0.06
_refine_diff_density_max 1.117
_refine_diff_density_min -0.235
_refine_diff_density_rms 0.072
_refine_ls_extinction_method none
_refine_ls_goodness_of_fit_ref 1.038
_refine_ls_hydrogen_treatment constr
_refine_ls_matrix_type full
_refine_ls_number_parameters 155
_refine_ls_number_reflns 2827
_refine_ls_number_restraints 0
_refine_ls_restrained_S_all 1.038
_refine_ls_R_factor_all 0.0296
_refine_ls_R_factor_gt 0.0259
_refine_ls_shift/su_max 0.001
_refine_ls_shift/su_mean 0.000
_refine_ls_structure_factor_coef Fsqd
_refine_ls_weighting_details 'w=1/[\s^2^(Fo^2^)+(0.0389P)^2^+5.3558P] where P=(Fo^2^+2Fc^2^)/3'
_refine_ls_weighting_scheme calc
_refine_ls_wR_factor_gt 0.0671
_refine_ls_wR_factor_ref 0.0694
_reflns_Friedel_coverage 0.000
_reflns_number_gt 2581
_reflns_number_total 2827
_reflns_threshold_expression 'I > 2\s(I)'
_cod_data_source_file c7dt02951a2.cif
_cod_data_source_block rad461_0m_a
_cod_database_code 7044200
_shelx_shelxl_version_number 2014/7
_shelx_space_group_comment
;
The symmetry employed for this shelxl refinement is uniquely defined
by the following loop, which should always be used as a source of
symmetry information in preference to the above space-group names.
They are only intended as comments.
;
_shelx_estimated_absorpt_t_max 0.906
_shelx_estimated_absorpt_t_min 0.787
_olex2_refinement_description
;
1. Fixed Uiso
 At 1.2 times of:
  All C(H) groups, All C(H,H) groups
 At 1.5 times of:
  All C(H,H,H) groups
2.a Ternary CH refined with riding coordinates:
 C4(H4), C7(H7)
2.b Secondary CH2 refined with riding coordinates:
 C10(H10A,H10B), C12(H12A,H12B), C13(H13A,H13B)
2.c Aromatic/amide H refined with riding coordinates:
 C2(H2)
2.d Idealised Me refined as rotating group:
 C5(H5A,H5B,H5C), C6(H6A,H6B,H6C), C8(H8A,H8B,H8C), C9(H9A,H9B,H9C), C11(H11A,
 H11B,H11C)
;
_olex2_submission_special_instructions 'No special instructions were received'

loop_
_space_group_symop_operation_xyz
'x, y, z'
'-x, y, -z+1/2'
'x+1/2, y+1/2, z'
'-x+1/2, y+1/2, -z+1/2'
'-x, -y, -z'
'x, -y, z-1/2'
'-x+1/2, -y+1/2, -z'
'x+1/2, -y+1/2, z-1/2'

loop_
_atom_site_label
_atom_site_type_symbol
_atom_site_fract_x
_atom_site_fract_y
_atom_site_fract_z
_atom_site_U_iso_or_equiv
_atom_site_adp_type
_atom_site_occupancy
_atom_site_site_symmetry_order
_atom_site_calc_flag
_atom_site_refinement_flags_posn
_atom_site_refinement_flags_adp
_atom_site_refinement_flags_occupancy
Zn Zn 0.49955(2) 0.67607(2) 0.16513(2) 0.01006(9) Uani 1 1 d . . .
O O 0.5000 0.8820(2) 0.2500 0.0132(4) Uani 1 2 d S T P
N1 N 0.58556(8) 0.57952(18) 0.24116(8) 0.0107(3) Uani 1 1 d . . .
N2 N 0.58808(8) 0.58923(18) 0.31114(8) 0.0107(3) Uani 1 1 d . . .
C1 C 0.65054(10) 0.5192(2) 0.23889(9) 0.0109(3) Uani 1 1 d . . .
C2 C 0.69596(10) 0.4893(2) 0.30775(10) 0.0128(4) Uani 1 1 d . . .
H2 H 0.7447 0.4462 0.3220 0.015 Uiso 1 1 calc R . .
C3 C 0.65458(10) 0.5361(2) 0.35129(10) 0.0115(4) Uani 1 1 d . . .
C4 C 0.66357(10) 0.4899(2) 0.16883(10) 0.0150(4) Uani 1 1 d . . .
H4 H 0.6425 0.5863 0.1371 0.018 Uiso 1 1 calc R . .
C5 C 0.62398(12) 0.3320(3) 0.13330(12) 0.0241(5) Uani 1 1 d . . .
H5A H 0.6456 0.2350 0.1623 0.036 Uiso 1 1 calc GR . .
H5B H 0.6295 0.3204 0.0860 0.036 Uiso 1 1 calc GR . .
H5C H 0.5715 0.3395 0.1289 0.036 Uiso 1 1 calc GR . .
C6 C 0.74571(11) 0.4800(3) 0.17758(11) 0.0219(4) Uani 1 1 d . . .
H6A H 0.7700 0.5828 0.1994 0.033 Uiso 1 1 calc GR . .
H6B H 0.7525 0.4657 0.1309 0.033 Uiso 1 1 calc GR . .
H6C H 0.7674 0.3852 0.2080 0.033 Uiso 1 1 calc GR . .
C7 C 0.67448(10) 0.5326(2) 0.43118(10) 0.0152(4) Uani 1 1 d . . .
H7 H 0.6552 0.6368 0.4464 0.018 Uiso 1 1 calc R . .
C8 C 0.75804(11) 0.5309(3) 0.46566(11) 0.0287(5) Uani 1 1 d . . .
H8A H 0.7783 0.4282 0.4528 0.043 Uiso 1 1 calc GR . .
H8B H 0.7698 0.5367 0.5174 0.043 Uiso 1 1 calc GR . .
H8C H 0.7797 0.6268 0.4490 0.043 Uiso 1 1 calc GR . .
C9 C 0.63841(14) 0.3860(3) 0.45618(12) 0.0302(5) Uani 1 1 d . . .
H9A H 0.5848 0.3924 0.4346 0.045 Uiso 1 1 calc GR . .
H9B H 0.6508 0.3895 0.5080 0.045 Uiso 1 1 calc GR . .
H9C H 0.6565 0.2818 0.4420 0.045 Uiso 1 1 calc GR . .
C10 C 0.50232(11) 0.7643(3) 0.07325(10) 0.0194(4) Uani 1 1 d . . .
H10A H 0.5099 0.6701 0.0442 0.023 Uiso 1 1 calc R . .
H10B H 0.4535 0.8132 0.0482 0.023 Uiso 1 1 calc R . .
C11 C 0.56159(12) 0.8959(3) 0.07663(12) 0.0243(5) Uani 1 1 d . . .
H11A H 0.5621 0.9215 0.0285 0.036 Uiso 1 1 calc GR . .
H11B H 0.6100 0.8531 0.1047 0.036 Uiso 1 1 calc GR . .
H11C H 0.5506 0.9971 0.0989 0.036 Uiso 1 1 calc GR . .
C12 C 0.56564(10) 0.9882(2) 0.27338(11) 0.0179(4) Uani 1 1 d . . .
H12A H 0.5928 0.9867 0.2383 0.022 Uiso 1 1 calc R . .
H12B H 0.5991 0.9504 0.3198 0.022 Uiso 1 1 calc R . .
C13 C 0.53662(13) 1.1602(3) 0.27950(13) 0.0262(5) Uani 1 1 d . . .
H13A H 0.5701 1.2470 0.2718 0.031 Uiso 1 1 calc R . .
H13B H 0.5297 1.1774 0.3264 0.031 Uiso 1 1 calc R . .

loop_
_atom_site_aniso_label
_atom_site_aniso_U_11
_atom_site_aniso_U_22
_atom_site_aniso_U_33
_atom_site_aniso_U_23
_atom_site_aniso_U_13
_atom_site_aniso_U_12
Zn 0.00885(12) 0.01138(13) 0.01006(13) 0.00218(7) 0.00310(8) -0.00025(7)
O 0.0063(8) 0.0079(8) 0.0229(10) 0.000 0.0011(7) 0.000
N1 0.0116(7) 0.0113(7) 0.0097(7) 0.0004(6) 0.0040(6) 0.0014(6)
N2 0.0115(7) 0.0114(7) 0.0096(7) 0.0009(6) 0.0038(6) 0.0022(6)
C1 0.0104(8) 0.0093(8) 0.0137(9) -0.0004(7) 0.0050(7) -0.0003(7)
C2 0.0102(8) 0.0137(9) 0.0143(9) 0.0015(7) 0.0035(7) 0.0015(7)
C3 0.0108(8) 0.0101(8) 0.0133(9) 0.0007(7) 0.0031(7) -0.0001(7)
C4 0.0140(9) 0.0191(9) 0.0135(9) 0.0004(7) 0.0065(7) 0.0035(7)
C5 0.0223(11) 0.0298(12) 0.0212(11) -0.0116(9) 0.0083(9) -0.0026(9)
C6 0.0161(10) 0.0334(12) 0.0199(10) -0.0003(9) 0.0109(8) 0.0017(8)
C7 0.0143(9) 0.0193(10) 0.0115(9) 0.0016(7) 0.0032(7) 0.0043(7)
C8 0.0171(10) 0.0537(15) 0.0125(10) 0.0035(10) 0.0006(8) 0.0042(10)
C9 0.0372(13) 0.0348(13) 0.0181(11) 0.0058(9) 0.0080(9) -0.0060(11)
C10 0.0165(10) 0.0268(11) 0.0144(9) 0.0059(8) 0.0040(8) -0.0048(8)
C11 0.0214(11) 0.0240(11) 0.0282(11) 0.0102(9) 0.0087(9) -0.0030(9)
C12 0.0105(9) 0.0145(9) 0.0268(10) -0.0011(8) 0.0029(8) -0.0063(7)
C13 0.0291(12) 0.0137(10) 0.0387(13) -0.0064(9) 0.0146(11) -0.0072(8)

loop_
_atom_type_symbol
_atom_type_description
_atom_type_scat_dispersion_real
_atom_type_scat_dispersion_imag
_atom_type_scat_source
C C 0.0033 0.0016 'International Tables Vol C Tables 4.2.6.8 and 6.1.1.4'
H H 0.0000 0.0000 'International Tables Vol C Tables 4.2.6.8 and 6.1.1.4'
N N 0.0061 0.0033 'International Tables Vol C Tables 4.2.6.8 and 6.1.1.4'
O O 0.0106 0.0060 'International Tables Vol C Tables 4.2.6.8 and 6.1.1.4'
Zn Zn 0.2839 1.4301 'International Tables Vol C Tables 4.2.6.8 and 6.1.1.4'

loop_
_geom_angle_atom_site_label_1
_geom_angle_atom_site_label_2
_geom_angle_atom_site_label_3
_geom_angle
_geom_angle_site_symmetry_1
_geom_angle_site_symmetry_3
N1 Zn O 85.17(5) . .
N2 Zn O 83.93(5) 2_655 .
N2 Zn N1 103.64(6) 2_655 .
C10 Zn O 114.29(7) . .
C10 Zn N1 125.61(7) . .
C10 Zn N2 127.53(7) . 2_655
Zn O Zn 90.83(6) 2_655 .
C12 O Zn 116.54(8) 2_655 2_655
C12 O Zn 111.78(8) . 2_655
C12 O Zn 116.54(8) . .
C12 O Zn 111.78(8) 2_655 .
C12 O C12 108.7(2) . 2_655
N2 N1 Zn 119.92(11) . .
C1 N1 Zn 131.35(12) . .
C1 N1 N2 108.19(14) . .
N1 N2 Zn 119.28(11) . 2_655
C3 N2 Zn 132.68(12) . 2_655
C3 N2 N1 108.03(14) . .
N1 C1 C2 109.13(15) . .
N1 C1 C4 120.49(16) . .
C2 C1 C4 130.35(16) . .
C1 C2 H2 127.4 . .
C1 C2 C3 105.19(16) . .
C3 C2 H2 127.4 . .
N2 C3 C2 109.45(16) . .
N2 C3 C7 120.71(16) . .
C2 C3 C7 129.83(16) . .
C1 C4 H4 108.0 . .
C1 C4 C5 110.76(16) . .
C1 C4 C6 111.34(16) . .
C5 C4 H4 108.0 . .
C6 C4 H4 108.0 . .
C6 C4 C5 110.52(17) . .
C4 C5 H5A 109.5 . .
C4 C5 H5B 109.5 . .
C4 C5 H5C 109.5 . .
H5A C5 H5B 109.5 . .
H5A C5 H5C 109.5 . .
H5B C5 H5C 109.5 . .
C4 C6 H6A 109.5 . .
C4 C6 H6B 109.5 . .
C4 C6 H6C 109.5 . .
H6A C6 H6B 109.5 . .
H6A C6 H6C 109.5 . .
H6B C6 H6C 109.5 . .
C3 C7 H7 107.7 . .
C3 C7 C8 110.82(16) . .
C3 C7 C9 111.42(16) . .
C8 C7 H7 107.7 . .
C9 C7 H7 107.7 . .
C9 C7 C8 111.25(18) . .
C7 C8 H8A 109.5 . .
C7 C8 H8B 109.5 . .
C7 C8 H8C 109.5 . .
H8A C8 H8B 109.5 . .
H8A C8 H8C 109.5 . .
H8B C8 H8C 109.5 . .
C7 C9 H9A 109.5 . .
C7 C9 H9B 109.5 . .
C7 C9 H9C 109.5 . .
H9A C9 H9B 109.5 . .
H9A C9 H9C 109.5 . .
H9B C9 H9C 109.5 . .
Zn C10 H10A 108.3 . .
Zn C10 H10B 108.3 . .
H10A C10 H10B 107.4 . .
C11 C10 Zn 116.11(14) . .
C11 C10 H10A 108.3 . .
C11 C10 H10B 108.3 . .
C10 C11 H11A 109.5 . .
C10 C11 H11B 109.5 . .
C10 C11 H11C 109.5 . .
H11A C11 H11B 109.5 . .
H11A C11 H11C 109.5 . .
H11B C11 H11C 109.5 . .
O C12 H12A 110.7 . .
O C12 H12B 110.7 . .
O C12 C13 105.12(15) . .
H12A C12 H12B 108.8 . .
C13 C12 H12A 110.7 . .
C13 C12 H12B 110.7 . .
C12 C13 C13 102.17(14) . 2_655
C12 C13 H13A 111.3 . .
C12 C13 H13B 111.3 . .
C13 C13 H13A 111.3 2_655 .
C13 C13 H13B 111.3 2_655 .
H13A C13 H13B 109.2 . .

loop_
_geom_bond_atom_site_label_1
_geom_bond_atom_site_label_2
_geom_bond_distance
_geom_bond_site_symmetry_2
Zn O 2.3597(13) .
Zn N1 2.0061(15) .
Zn N2 1.9996(15) 2_655
Zn C10 1.9715(19) .
O Zn 2.3597(13) 2_655
O C12 1.467(2) 2_655
O C12 1.467(2) .
N1 N2 1.376(2) .
N1 C1 1.345(2) .
N2 Zn 1.9996(15) 2_655
N2 C3 1.340(2) .
C1 C2 1.391(2) .
C1 C4 1.505(2) .
C2 H2 0.9500 .
C2 C3 1.392(3) .
C3 C7 1.510(2) .
C4 H4 1.0000 .
C4 C5 1.533(3) .
C4 C6 1.524(3) .
C5 H5A 0.9800 .
C5 H5B 0.9800 .
C5 H5C 0.9800 .
C6 H6A 0.9800 .
C6 H6B 0.9800 .
C6 H6C 0.9800 .
C7 H7 1.0000 .
C7 C8 1.526(3) .
C7 C9 1.524(3) .
C8 H8A 0.9800 .
C8 H8B 0.9800 .
C8 H8C 0.9800 .
C9 H9A 0.9800 .
C9 H9B 0.9800 .
C9 H9C 0.9800 .
C10 H10A 0.9900 .
C10 H10B 0.9900 .
C10 C11 1.535(3) .
C11 H11A 0.9800 .
C11 H11B 0.9800 .
C11 H11C 0.9800 .
C12 H12A 0.9900 .
C12 H12B 0.9900 .
C12 C13 1.509(3) .
C13 C13 1.517(5) 2_655
C13 H13A 0.9900 .
C13 H13B 0.9900 .
